data_4501951
loop_
_publ_author_name
'Gushchin, Pavel V.'
'Starova, Galina L.'
'Haukka, Matti'
'Kuznetsov, Maxim L.'
'Eremenko, Igor L.'
'Kukushkin, Vadim Yu.'

_publ_section_title
;
 Chloride&#x2212;Chloroform Clusters Exhibiting Weak Hydrogen and Halogen
 Bondings Are Fully Characterized in the Solid State by X-ray Diffraction
;
_journal_issue 11
_journal_name_full 'Crystal Growth &amp; Design'
_journal_page_first 4839
_journal_paper_doi 10.1021/cg1007507
_journal_volume 10
_journal_year 2010
_chemical_formula_moiety 'C38 H46 N10 Pt, 4(C H Cl3), 2(Cl)'
_chemical_formula_sum 'C42 H50 Cl14 N10 Pt'
_chemical_formula_weight 1386.31
_chemical_name_systematic
; 
 ? 
;
_space_group_IT_number 61
_symmetry_cell_setting orthorhombic
_symmetry_space_group_name_Hall '-P 2ac 2ab'
_symmetry_space_group_name_H-M 'P b c a'
_atom_sites_solution_hydrogens geom
_atom_sites_solution_primary direct
_atom_sites_solution_secondary difmap
_audit_creation_method SHELXL-97
_cell_angle_alpha 90.00
_cell_angle_beta 90.00
_cell_angle_gamma 90.00
_cell_formula_units_Z 4
_cell_length_a 13.2565(2)
_cell_length_b 17.8931(4)
_cell_length_c 23.6966(5)
_cell_measurement_reflns_used 45168
_cell_measurement_temperature 120(2)
_cell_measurement_theta_max 27.48
_cell_measurement_theta_min 1.00
_cell_volume 5620.83(19)
_computing_cell_refinement 'Denzo/Scalepack (Otwinowski & Minor, 1997)'
_computing_data_collection 'Collect (Bruker AXS BV, 1997-2008)'
_computing_data_reduction 'Denzo/Scalepack (Otwinowski & Minor, 1997)'
_computing_molecular_graphics 'Diamond v.3.2c (Brandenburg, 2009)'
_computing_publication_material 'SHELXL-97 (Sheldrick, 2008)'
_computing_structure_refinement 'SHELXL-97 (Sheldrick, 2008)'
_computing_structure_solution 'SHELXS-97 (Sheldrick, 2008)'
_diffrn_ambient_temperature 120(2)
_diffrn_detector_area_resol_mean 9
_diffrn_measured_fraction_theta_full 0.999
_diffrn_measured_fraction_theta_max 0.999
_diffrn_measurement_device '95mm CCD camera on \k-goniostat'
_diffrn_measurement_device_type 'Nonius KappaCCD'
_diffrn_measurement_method '\f scans and \w scans with \k offset'
_diffrn_radiation_monochromator 'horizontally mounted graphite crystal'
_diffrn_radiation_source 'fine-focus sealed tube'
_diffrn_radiation_type MoK\a
_diffrn_radiation_wavelength 0.71073
_diffrn_reflns_av_R_equivalents 0.0951
_diffrn_reflns_av_sigmaI/netI 0.0513
_diffrn_reflns_limit_h_max 17
_diffrn_reflns_limit_h_min -15
_diffrn_reflns_limit_k_max 21
_diffrn_reflns_limit_k_min -23
_diffrn_reflns_limit_l_max 30
_diffrn_reflns_limit_l_min -30
_diffrn_reflns_number 71273
_diffrn_reflns_theta_full 27.48
_diffrn_reflns_theta_max 27.48
_diffrn_reflns_theta_min 2.43
_exptl_absorpt_coefficient_mu 3.203
_exptl_absorpt_correction_T_max 0.6999
_exptl_absorpt_correction_T_min 0.5067
_exptl_absorpt_correction_type multi-scan
_exptl_absorpt_process_details 'Xprep in Shelxtl v.6.14-1 (Sheldrick, 2005)'
_exptl_crystal_colour block
_exptl_crystal_density_diffrn 1.638
_exptl_crystal_density_method 'not measured'
_exptl_crystal_description colorless
_exptl_crystal_F_000 2752
_exptl_crystal_size_max 0.23
_exptl_crystal_size_mid 0.13
_exptl_crystal_size_min 0.11
_refine_diff_density_max 0.736
_refine_diff_density_min -0.777
_refine_diff_density_rms 0.098
_refine_ls_extinction_method none
_refine_ls_goodness_of_fit_ref 1.022
_refine_ls_hydrogen_treatment constr
_refine_ls_matrix_type full
_refine_ls_number_parameters 304
_refine_ls_number_reflns 6442
_refine_ls_number_restraints 0
_refine_ls_restrained_S_all 1.022
_refine_ls_R_factor_all 0.0881
_refine_ls_R_factor_gt 0.0360
_refine_ls_shift/su_max 0.001
_refine_ls_shift/su_mean 0.000
_refine_ls_structure_factor_coef Fsqd
_refine_ls_weighting_details 'calc w=1/[\s^2^(Fo^2^)+(0.0308P)^2^+11.1328P] where P=(Fo^2^+2Fc^2^)/3'
_refine_ls_weighting_scheme calc
_refine_ls_wR_factor_gt 0.0747
_refine_ls_wR_factor_ref 0.0884
_reflns_number_gt 3598
_reflns_number_total 6442
_reflns_threshold_expression >2sigma(I)
_cod_data_source_file cg1007507_si_002.cif
_cod_data_source_block 2
_cod_database_code 4501951

loop_
_symmetry_equiv_pos_as_xyz
'x, y, z'
'-x+1/2, -y, z+1/2'
'x+1/2, -y+1/2, -z'
'-x, y+1/2, -z+1/2'
'-x, -y, -z'
'x-1/2, y, -z-1/2'
'-x-1/2, y-1/2, z'
'x, -y-1/2, z-1/2'

loop_
_atom_site_label
_atom_site_type_symbol
_atom_site_fract_x
_atom_site_fract_y
_atom_site_fract_z
_atom_site_U_iso_or_equiv
_atom_site_adp_type
_atom_site_occupancy
_atom_site_symmetry_multiplicity
_atom_site_calc_flag
_atom_site_refinement_flags
Pt1 Pt 0.5000 0.0000 0.5000 0.02181(7) Uani 1 2 d S
Cl1 Cl 0.73681(8) 0.32924(6) 0.55991(5) 0.0314(3) Uani 1 1 d .
Cl2 Cl -0.08021(14) 0.18428(12) 0.64901(11) 0.1029(8) Uani 1 1 d .
Cl3 Cl 0.02986(17) 0.22348(12) 0.54937(8) 0.0901(7) Uani 1 1 d .
Cl4 Cl 0.03841(13) 0.31532(11) 0.64697(11) 0.0951(8) Uani 1 1 d .
Cl5 Cl 0.61746(12) 0.39854(9) 0.73420(8) 0.0640(5) Uani 1 1 d .
Cl6 Cl 0.69377(16) 0.51623(9) 0.66227(9) 0.0776(6) Uani 1 1 d .
Cl7 Cl 0.82774(13) 0.40550(11) 0.70854(8) 0.0746(5) Uani 1 1 d .
N1 N 0.4334(3) 0.0989(2) 0.51397(15) 0.0247(9) Uani 1 1 d .
H1N H 0.3760 0.1058 0.4987 0.037 Uiso 1 1 d .
N2 N 0.6313(3) 0.05599(19) 0.50229(17) 0.0248(8) Uani 1 1 d .
N3 N 0.4101(3) 0.2007(2) 0.57431(16) 0.0271(9) Uani 1 1 d .
N4 N 0.5677(3) 0.14447(19) 0.56772(15) 0.0222(8) Uani 1 1 d .
N5 N 0.7303(3) 0.1551(2) 0.53444(18) 0.0337(10) Uani 1 1 d .
H5N H 0.7364 0.1998 0.5498 0.051 Uiso 1 1 d .
H5M H 0.7871 0.1349 0.5192 0.051 Uiso 1 1 d .
C1 C 0.4665(3) 0.1472(2) 0.5497(2) 0.0245(10) Uani 1 1 d .
C2 C 0.3004(3) 0.1908(3) 0.5812(2) 0.0285(11) Uani 1 1 d .
H2A H 0.2809 0.1397 0.5695 0.034 Uiso 1 1 calc R
H2B H 0.2640 0.2269 0.5570 0.034 Uiso 1 1 calc R
C3 C 0.2723(4) 0.2034(3) 0.6429(2) 0.0339(12) Uani 1 1 d .
H3A H 0.1983 0.1989 0.6474 0.041 Uiso 1 1 calc R
H3B H 0.3046 0.1646 0.6665 0.041 Uiso 1 1 calc R
C4 C 0.3064(4) 0.2804(3) 0.6624(2) 0.0404(13) Uani 1 1 d .
H4A H 0.2898 0.2869 0.7029 0.049 Uiso 1 1 calc R
H4B H 0.2701 0.3194 0.6408 0.049 Uiso 1 1 calc R
C5 C 0.4198(4) 0.2892(3) 0.6538(2) 0.0404(13) Uani 1 1 d .
H5A H 0.4401 0.3408 0.6636 0.048 Uiso 1 1 calc R
H5B H 0.4561 0.2545 0.6792 0.048 Uiso 1 1 calc R
C6 C 0.4487(4) 0.2729(2) 0.5934(2) 0.0317(11) Uani 1 1 d .
H6A H 0.4217 0.3129 0.5688 0.038 Uiso 1 1 calc R
H6B H 0.5231 0.2733 0.5900 0.038 Uiso 1 1 calc R
C7 C 0.5827(3) 0.1385(2) 0.6286(2) 0.0263(10) Uani 1 1 d .
C8 C 0.5274(4) 0.0855(3) 0.6570(2) 0.0351(12) Uani 1 1 d .
H8 H 0.4831 0.0531 0.6372 0.042 Uiso 1 1 calc R
C9 C 0.5372(4) 0.0801(3) 0.7155(2) 0.0446(14) Uani 1 1 d .
H9 H 0.4980 0.0446 0.7356 0.054 Uiso 1 1 calc R
C10 C 0.6026(4) 0.1252(3) 0.7442(2) 0.0458(14) Uani 1 1 d .
H10 H 0.6093 0.1208 0.7840 0.055 Uiso 1 1 calc R
C11 C 0.6585(4) 0.1768(3) 0.7151(2) 0.0418(13) Uani 1 1 d .
H11 H 0.7048 0.2076 0.7350 0.050 Uiso 1 1 calc R
C12 C 0.6485(3) 0.1849(3) 0.6572(2) 0.0306(11) Uani 1 1 d .
H12 H 0.6863 0.2217 0.6375 0.037 Uiso 1 1 calc R
C13 C 0.6447(3) 0.1165(3) 0.5326(2) 0.0261(11) Uani 1 1 d .
C14 C 0.7143(3) 0.0324(3) 0.4662(2) 0.0263(10) Uani 1 1 d .
C15 C 0.8007(4) 0.0024(3) 0.4897(2) 0.0381(13) Uani 1 1 d .
H15 H 0.8069 -0.0018 0.5295 0.046 Uiso 1 1 calc R
C16 C 0.8786(4) -0.0217(3) 0.4546(3) 0.0485(16) Uani 1 1 d .
H16 H 0.9383 -0.0422 0.4705 0.058 Uiso 1 1 calc R
C17 C 0.8687(4) -0.0156(3) 0.3963(3) 0.0499(16) Uani 1 1 d .
H17 H 0.9221 -0.0315 0.3724 0.060 Uiso 1 1 calc R
C18 C 0.7822(4) 0.0132(3) 0.3734(3) 0.0460(15) Uani 1 1 d .
H18 H 0.7759 0.0174 0.3336 0.055 Uiso 1 1 calc R
C19 C 0.7038(4) 0.0363(3) 0.4080(2) 0.0396(13) Uani 1 1 d .
H19 H 0.6431 0.0548 0.3919 0.048 Uiso 1 1 calc R
C20 C -0.0385(4) 0.2574(3) 0.6084(3) 0.0478(15) Uani 1 1 d .
H20 H -0.0980 0.2866 0.5947 0.057 Uiso 1 1 calc R
C21 C 0.7058(5) 0.4228(3) 0.6824(3) 0.0516(16) Uani 1 1 d .
H21 H 0.6944 0.3905 0.6485 0.062 Uiso 1 1 calc R

loop_
_atom_site_aniso_label
_atom_site_aniso_U_11
_atom_site_aniso_U_22
_atom_site_aniso_U_33
_atom_site_aniso_U_23
_atom_site_aniso_U_13
_atom_site_aniso_U_12
Pt1 0.02601(11) 0.01797(11) 0.02147(11) -0.00286(12) -0.00147(12) 0.00191(11)
Cl1 0.0342(6) 0.0276(6) 0.0324(6) 0.0000(5) 0.0025(5) -0.0021(5)
Cl2 0.0553(10) 0.0959(15) 0.158(2) 0.0772(16) -0.0026(12) -0.0085(10)
Cl3 0.1157(16) 0.1011(15) 0.0535(11) -0.0005(11) -0.0137(11) 0.0588(13)
Cl4 0.0432(8) 0.0743(13) 0.168(2) -0.0496(14) -0.0014(12) -0.0035(9)
Cl5 0.0572(9) 0.0660(11) 0.0688(12) 0.0012(9) 0.0053(8) -0.0092(8)
Cl6 0.1105(15) 0.0441(10) 0.0781(13) 0.0125(9) 0.0038(12) 0.0122(9)
Cl7 0.0585(10) 0.0811(13) 0.0844(13) 0.0216(11) 0.0150(9) 0.0126(9)
N1 0.025(2) 0.022(2) 0.027(2) -0.0035(16) -0.0042(16) 0.0020(16)
N2 0.0294(19) 0.0196(18) 0.025(2) -0.0039(19) 0.0018(19) 0.0033(15)
N3 0.029(2) 0.022(2) 0.030(2) -0.0046(17) 0.0014(17) -0.0013(16)
N4 0.026(2) 0.0221(19) 0.018(2) -0.0071(16) 0.0009(16) 0.0018(16)
N5 0.031(2) 0.027(2) 0.042(3) -0.0125(19) 0.006(2) 0.0015(18)
C1 0.030(2) 0.019(2) 0.025(3) 0.003(2) 0.004(2) 0.0012(19)
C2 0.027(2) 0.025(3) 0.033(3) -0.003(2) 0.003(2) 0.001(2)
C3 0.032(3) 0.035(3) 0.034(3) -0.002(2) 0.009(2) 0.002(2)
C4 0.042(3) 0.041(3) 0.038(3) -0.015(3) 0.009(3) -0.001(2)
C5 0.048(3) 0.037(3) 0.037(3) -0.014(3) 0.002(3) -0.005(2)
C6 0.039(3) 0.023(3) 0.034(3) -0.003(2) 0.006(2) -0.001(2)
C7 0.029(2) 0.025(2) 0.025(3) -0.002(2) 0.002(2) 0.007(2)
C8 0.042(3) 0.030(3) 0.034(3) 0.002(2) 0.001(2) -0.006(2)
C9 0.054(3) 0.046(3) 0.033(3) 0.013(3) 0.005(3) -0.010(3)
C10 0.053(4) 0.058(4) 0.026(3) -0.002(3) -0.004(3) -0.004(3)
C11 0.051(3) 0.043(3) 0.032(3) -0.004(3) -0.007(3) -0.008(3)
C12 0.034(3) 0.032(3) 0.026(3) -0.004(2) -0.004(2) -0.006(2)
C13 0.026(2) 0.025(3) 0.027(3) -0.001(2) -0.004(2) 0.000(2)
C14 0.030(3) 0.022(2) 0.027(3) -0.004(2) 0.003(2) -0.001(2)
C15 0.036(3) 0.030(2) 0.049(4) -0.007(3) 0.000(2) 0.001(3)
C16 0.036(3) 0.041(3) 0.068(5) -0.018(3) 0.000(3) 0.010(2)
C17 0.048(3) 0.042(4) 0.060(4) -0.012(3) 0.022(3) -0.001(3)
C18 0.058(4) 0.040(3) 0.040(3) -0.005(3) 0.017(3) -0.001(3)
C19 0.042(3) 0.037(3) 0.040(3) 0.002(3) 0.002(3) -0.001(2)
C20 0.036(3) 0.046(3) 0.062(4) 0.008(3) -0.012(3) 0.000(3)
C21 0.073(4) 0.037(3) 0.045(4) -0.006(3) 0.005(3) 0.011(3)

loop_
_atom_type_symbol
_atom_type_description
_atom_type_scat_dispersion_real
_atom_type_scat_dispersion_imag
_atom_type_scat_source
C C 0.0033 0.0016 'International Tables Vol C Tables 4.2.6.8 and 6.1.1.4'
H H 0.0000 0.0000 'International Tables Vol C Tables 4.2.6.8 and 6.1.1.4'
N N 0.0061 0.0033 'International Tables Vol C Tables 4.2.6.8 and 6.1.1.4'
Cl Cl 0.1484 0.1585 'International Tables Vol C Tables 4.2.6.8 and 6.1.1.4'
Pt Pt -1.7033 8.3905 'International Tables Vol C Tables 4.2.6.8 and 6.1.1.4'

loop_
_geom_angle_atom_site_label_1
_geom_angle_atom_site_label_2
_geom_angle_atom_site_label_3
_geom_angle
_geom_angle_site_symmetry_1
_geom_angle_site_symmetry_3
N1 Pt1 N1 179.998(1) . 5_656
N1 Pt1 N2 93.62(14) . 5_656
N1 Pt1 N2 86.38(14) 5_656 5_656
N1 Pt1 N2 86.38(14) . .
N1 Pt1 N2 93.62(14) 5_656 .
N2 Pt1 N2 180.0 5_656 .
C1 N1 Pt1 123.5(3) . .
C1 N1 H1N 119.1 . .
Pt1 N1 H1N 116.9 . .
C13 N2 C14 117.3(4) . .
C13 N2 Pt1 123.0(3) . .
C14 N2 Pt1 119.6(3) . .
C1 N3 C6 124.6(4) . .
C1 N3 C2 120.6(4) . .
C6 N3 C2 114.7(4) . .
C1 N4 C13 121.6(4) . .
C1 N4 C7 115.6(3) . .
C13 N4 C7 117.3(4) . .
C13 N5 H5N 124.3 . .
C13 N5 H5M 119.1 . .
H5N N5 H5M 116.6 . .
N1 C1 N3 124.9(4) . .
N1 C1 N4 120.0(4) . .
N3 C1 N4 115.0(4) . .
N3 C2 C3 109.2(4) . .
N3 C2 H2A 109.8 . .
C3 C2 H2A 109.8 . .
N3 C2 H2B 109.8 . .
C3 C2 H2B 109.8 . .
H2A C2 H2B 108.3 . .
C4 C3 C2 110.7(4) . .
C4 C3 H3A 109.5 . .
C2 C3 H3A 109.5 . .
C4 C3 H3B 109.5 . .
C2 C3 H3B 109.5 . .
H3A C3 H3B 108.1 . .
C3 C4 C5 110.2(4) . .
C3 C4 H4A 109.6 . .
C5 C4 H4A 109.6 . .
C3 C4 H4B 109.6 . .
C5 C4 H4B 109.6 . .
H4A C4 H4B 108.1 . .
C6 C5 C4 111.0(4) . .
C6 C5 H5A 109.4 . .
C4 C5 H5A 109.4 . .
C6 C5 H5B 109.4 . .
C4 C5 H5B 109.4 . .
H5A C5 H5B 108.0 . .
N3 C6 C5 112.1(4) . .
N3 C6 H6A 109.2 . .
C5 C6 H6A 109.2 . .
N3 C6 H6B 109.2 . .
C5 C6 H6B 109.2 . .
H6A C6 H6B 107.9 . .
C8 C7 C12 120.6(5) . .
C8 C7 N4 117.5(4) . .
C12 C7 N4 121.8(4) . .
C7 C8 C9 119.0(5) . .
C7 C8 H8 120.5 . .
C9 C8 H8 120.5 . .
C10 C9 C8 120.9(5) . .
C10 C9 H9 119.5 . .
C8 C9 H9 119.5 . .
C9 C10 C11 119.4(5) . .
C9 C10 H10 120.3 . .
C11 C10 H10 120.3 . .
C10 C11 C12 121.2(5) . .
C10 C11 H11 119.4 . .
C12 C11 H11 119.4 . .
C7 C12 C11 118.9(5) . .
C7 C12 H12 120.6 . .
C11 C12 H12 120.6 . .
N2 C13 N5 124.3(4) . .
N2 C13 N4 121.3(4) . .
N5 C13 N4 114.4(4) . .
C15 C14 C19 120.2(5) . .
C15 C14 N2 120.2(4) . .
C19 C14 N2 119.5(4) . .
C14 C15 C16 119.6(5) . .
C14 C15 H15 120.2 . .
C16 C15 H15 120.2 . .
C17 C16 C15 119.9(5) . .
C17 C16 H16 120.1 . .
C15 C16 H16 120.1 . .
C18 C17 C16 120.1(5) . .
C18 C17 H17 120.0 . .
C16 C17 H17 120.0 . .
C17 C18 C19 120.4(6) . .
C17 C18 H18 119.8 . .
C19 C18 H18 119.8 . .
C18 C19 C14 119.8(5) . .
C18 C19 H19 120.1 . .
C14 C19 H19 120.1 . .
Cl2 C20 Cl4 110.7(3) . .
Cl2 C20 Cl3 110.3(3) . .
Cl4 C20 Cl3 108.9(3) . .
Cl2 C20 H20 109.0 . .
Cl4 C20 H20 109.0 . .
Cl3 C20 H20 109.0 . .
Cl6 C21 Cl5 111.6(3) . .
Cl6 C21 Cl7 110.4(3) . .
Cl5 C21 Cl7 108.9(3) . .
Cl6 C21 H21 108.6 . .
Cl5 C21 H21 108.6 . .
Cl7 C21 H21 108.6 . .

loop_
_geom_bond_atom_site_label_1
_geom_bond_atom_site_label_2
_geom_bond_distance
_geom_bond_site_symmetry_2
Pt1 N1 2.005(4) .
Pt1 N1 2.005(4) 5_656
Pt1 N2 2.009(4) 5_656
Pt1 N2 2.009(4) .
Cl2 C20 1.715(6) .
Cl3 C20 1.774(6) .
Cl4 C20 1.717(6) .
Cl5 C21 1.751(6) .
Cl6 C21 1.746(6) .
Cl7 C21 1.759(6) .
N1 C1 1.288(5) .
N1 H1N 0.8518 .
N2 C13 1.311(6) .
N2 C14 1.456(6) .
N3 C1 1.347(5) .
N3 C6 1.462(6) .
N3 C2 1.474(6) .
N4 C1 1.408(6) .
N4 C13 1.409(5) .
N4 C7 1.459(6) .
N5 C13 1.330(6) .
N5 H5N 0.8826 .
N5 H5M 0.9096 .
C2 C3 1.525(6) .
C2 H2A 0.9900 .
C2 H2B 0.9900 .
C3 C4 1.523(7) .
C3 H3A 0.9900 .
C3 H3B 0.9900 .
C4 C5 1.526(7) .
C4 H4A 0.9900 .
C4 H4B 0.9900 .
C5 C6 1.508(7) .
C5 H5A 0.9900 .
C5 H5B 0.9900 .
C6 H6A 0.9900 .
C6 H6B 0.9900 .
C7 C8 1.375(6) .
C7 C12 1.383(6) .
C8 C9 1.395(7) .
C8 H8 0.9500 .
C9 C10 1.366(7) .
C9 H9 0.9500 .
C10 C11 1.369(7) .
C10 H10 0.9500 .
C11 C12 1.387(7) .
C11 H11 0.9500 .
C12 H12 0.9500 .
C14 C15 1.381(6) .
C14 C19 1.388(7) .
C15 C16 1.395(7) .
C15 H15 0.9500 .
C16 C17 1.392(9) .
C16 H16 0.9500 .
C17 C18 1.369(8) .
C17 H17 0.9500 .
C18 C19 1.388(7) .
C18 H18 0.9500 .
C19 H19 0.9500 .
C20 H20 1.0000 .
C21 H21 1.0000 .

loop_
_geom_hbond_atom_site_label_D
_geom_hbond_atom_site_label_H
_geom_hbond_atom_site_label_A
_geom_hbond_distance_DH
_geom_hbond_distance_HA
_geom_hbond_distance_DA
_geom_hbond_angle_DHA
_geom_hbond_site_symmetry_A
N1 H1N Cl1 0.85 2.58 3.393(4) 158.7 3_456
N5 H5N Cl1 0.88 2.33 3.175(4) 160.8 .
